data_4003170
loop_
_publ_author_name
'Khatua, Sajal'
'Goswami, Soumyabrata'
'Biswas, Soumava'
'Tomar, Kapil'
'Jena, Himanshu Sekhar'
'Konar, Sanjit'

_publ_section_title
;
 Stable Multiresponsive Luminescent MOF for Colorimetric Detection of
 Small Molecules in Selective and Reversible Manner
;
_journal_issue 15
_journal_name_full 'Chemistry of Materials'
_journal_page_first 5349
_journal_paper_doi 10.1021/acs.chemmater.5b01773
_journal_volume 27
_journal_year 2015
_chemical_formula_moiety '2(C22 H17 Cu I N3 O), 2(C3 H7 N O), O'
_chemical_formula_sum 'C50 H48 Cu2 I2 N8 O5'
_chemical_formula_weight 1221.86
_space_group_IT_number 15
_space_group_name_Hall '-C 2yc'
_space_group_name_H-M_alt 'C 1 2/c 1'
_symmetry_cell_setting monoclinic
_symmetry_space_group_name_Hall '-C 2yc'
_symmetry_space_group_name_H-M 'C 1 2/c 1'
_atom_sites_solution_hydrogens geom
_atom_sites_solution_primary direct
_atom_sites_solution_secondary difmap
_audit_creation_method SHELXL-97
_cell_angle_alpha 90.00
_cell_angle_beta 113.374(3)
_cell_angle_gamma 90.00
_cell_formula_units_Z 4
_cell_length_a 24.1040(15)
_cell_length_b 12.5390(8)
_cell_length_c 17.9067(11)
_cell_measurement_reflns_used 105
_cell_measurement_temperature 130(2)
_cell_measurement_theta_max 28.12
_cell_measurement_theta_min 2.26
_cell_volume 4968.0(5)
_computing_cell_refinement 'Bruker Kappa Apex'
_computing_data_collection 'Bruker Kappa Apex'
_computing_data_reduction 'Bruker SAINT'
_computing_molecular_graphics 'Bruker SHELXTL'
_computing_publication_material 'Bruker SHELXTL'
_computing_structure_refinement 'SHELXL-97 (Sheldrick, 2008)'
_computing_structure_solution 'SHELXS-97 (Sheldrick, 2008)'
_diffrn_ambient_temperature 130(2)
_diffrn_measured_fraction_theta_full 0.991
_diffrn_measured_fraction_theta_max 0.991
_diffrn_measurement_device_type 'CCD area detector'
_diffrn_measurement_method 'phi omega scans'
_diffrn_radiation_monochromator graphite
_diffrn_radiation_source 'fine-focus sealed tube'
_diffrn_radiation_type MoK\a
_diffrn_radiation_wavelength 0.71073
_diffrn_reflns_av_R_equivalents 0.0000
_diffrn_reflns_av_sigmaI/netI 0.0383
_diffrn_reflns_limit_h_max 30
_diffrn_reflns_limit_h_min -33
_diffrn_reflns_limit_k_max 17
_diffrn_reflns_limit_k_min 0
_diffrn_reflns_limit_l_max 24
_diffrn_reflns_limit_l_min 0
_diffrn_reflns_number 6861
_diffrn_reflns_theta_full 29.73
_diffrn_reflns_theta_max 29.73
_diffrn_reflns_theta_min 1.84
_exptl_absorpt_coefficient_mu 2.153
_exptl_absorpt_correction_T_max 0.772
_exptl_absorpt_correction_T_min 0.657
_exptl_absorpt_correction_type multi-scan
_exptl_absorpt_process_details '(SADABS; Bruker, 2000)'
_exptl_crystal_colour brown
_exptl_crystal_density_diffrn 1.634
_exptl_crystal_density_method 'not measured'
_exptl_crystal_description monoclinic
_exptl_crystal_F_000 2432
_exptl_crystal_size_max 0.20
_exptl_crystal_size_mid 0.17
_exptl_crystal_size_min 0.12
_refine_diff_density_max 1.920
_refine_diff_density_min -1.818
_refine_diff_density_rms 0.152
_refine_ls_extinction_method none
_refine_ls_goodness_of_fit_ref 1.072
_refine_ls_hydrogen_treatment constr
_refine_ls_matrix_type full
_refine_ls_number_parameters 306
_refine_ls_number_reflns 6861
_refine_ls_number_restraints 285
_refine_ls_restrained_S_all 1.061
_refine_ls_R_factor_all 0.0941
_refine_ls_R_factor_gt 0.0595
_refine_ls_shift/su_max 0.004
_refine_ls_shift/su_mean 0.009
_refine_ls_structure_factor_coef Fsqd
_refine_ls_weighting_details 'calc w=1/[\s^2^(Fo^2^)+(0.0627P)^2^+48.0427P] where P=(Fo^2^+2Fc^2^)/3'
_refine_ls_weighting_scheme calc
_refine_ls_wR_factor_gt 0.1435
_refine_ls_wR_factor_ref 0.1695
_reflns_number_gt 4684
_reflns_number_total 6861
_reflns_threshold_expression >2sigma(I)
_cod_data_source_file cm5b01773_si_003.cif
_cod_data_source_block complex_1a
_cod_original_sg_symbol_H-M 'C 2/c'
_cod_database_code 4003170

loop_
_symmetry_equiv_pos_as_xyz
'x, y, z'
'-x, y, -z+1/2'
'x+1/2, y+1/2, z'
'-x+1/2, y+1/2, -z+1/2'
'-x, -y, -z'
'x, -y, z-1/2'
'-x+1/2, -y+1/2, -z'
'x+1/2, -y+1/2, z-1/2'

loop_
_atom_site_label
_atom_site_type_symbol
_atom_site_fract_x
_atom_site_fract_y
_atom_site_fract_z
_atom_site_U_iso_or_equiv
_atom_site_adp_type
_atom_site_occupancy
_atom_site_symmetry_multiplicity
_atom_site_calc_flag
_atom_site_refinement_flags
I1 I 0.457385(5) -0.147739(10) 0.034721(6) 0.04543(3) Uani 1 1 d U
Cu1 Cu 0.501489(8) 0.048209(18) 0.065259(11) 0.04040(6) Uani 1 1 d U
O1 O 0.29130(7) 0.87844(12) 0.27488(7) 0.0672(5) Uani 1 1 d U
N1 N 0.43064(5) 0.14327(12) 0.05322(7) 0.0375(4) Uani 1 1 d U
N2 N 0.56924(5) 0.04909(12) 0.17770(7) 0.0397(4) Uani 1 1 d U
N5 N 0.25183(5) 0.38697(11) -0.06498(7) 0.0336(3) Uani 1 1 d U
C1 C 0.43282(8) 0.21168(15) 0.11093(9) 0.0453(5) Uani 1 1 d U
H1 H 0.4646 0.2057 0.1616 0.054 Uiso 1 1 calc R
C2 C 0.39074(8) 0.29093(15) 0.10026(9) 0.0454(5) Uani 1 1 d U
H2 H 0.3945 0.3365 0.1430 0.055 Uiso 1 1 calc R
C3 C 0.34298(6) 0.30230(13) 0.02565(8) 0.0335(4) Uani 1 1 d U
C4 C 0.33942(7) 0.22878(15) -0.03351(9) 0.0463(5) Uani 1 1 d U
H4 H 0.3073 0.2314 -0.0841 0.056 Uiso 1 1 calc R
C5 C 0.38321(7) 0.15176(16) -0.01791(9) 0.0467(5) Uani 1 1 d U
H5 H 0.3796 0.1032 -0.0588 0.056 Uiso 1 1 calc R
C6 C 0.29818(6) 0.39083(13) 0.00806(8) 0.0323(4) Uani 1 1 d U
C7 C 0.30512(6) 0.47234(13) 0.06289(8) 0.0349(4) Uani 1 1 d U
H7 H 0.3372 0.4708 0.1135 0.042 Uiso 1 1 calc R
C8 C 0.26441(7) 0.55676(13) 0.04292(8) 0.0338(4) Uani 1 1 d U
C9 C 0.21655(6) 0.55224(12) -0.03315(8) 0.0321(4) Uani 1 1 d U
H9 H 0.1880 0.6067 -0.0498 0.039 Uiso 1 1 calc R
C10 C 0.21174(6) 0.46624(13) -0.08375(8) 0.0331(4) Uani 1 1 d U
C11 C 0.16102(6) 0.45915(13) -0.16593(8) 0.0338(4) Uani 1 1 d U
C12 C 0.16237(8) 0.38667(14) -0.22341(9) 0.0407(5) Uani 1 1 d U
H12 H 0.1943 0.3388 -0.2103 0.049 Uiso 1 1 calc R
C13 C 0.61642(8) 0.11490(15) 0.19976(9) 0.0425(5) Uani 1 1 d U
H13 H 0.6185 0.1639 0.1620 0.051 Uiso 1 1 calc R
C14 C 0.56743(7) -0.02021(17) 0.23287(9) 0.0460(5) Uani 1 1 d U
H14 H 0.5349 -0.0670 0.2179 0.055 Uiso 1 1 calc R
C15 C 0.11140(6) 0.52679(15) -0.18840(8) 0.0412(5) Uani 1 1 d U
H15 H 0.1077 0.5755 -0.1515 0.049 Uiso 1 1 calc R
C16 C 0.27085(7) 0.64566(13) 0.10065(8) 0.0366(4) Uani 1 1 d U
C17 C 0.32689(9) 0.66843(15) 0.16355(11) 0.0537(6) Uani 1 1 d U
H17 H 0.3611 0.6308 0.1669 0.064 Uiso 1 1 calc R
C18 C 0.33175(10) 0.74536(17) 0.21990(11) 0.0617(7) Uani 1 1 d U
H18 H 0.3691 0.7590 0.2617 0.074 Uiso 1 1 calc R
C19 C 0.28183(9) 0.80279(15) 0.21526(9) 0.0498(5) Uani 1 1 d U
C20 C 0.22666(8) 0.78527(15) 0.15213(9) 0.0489(5) Uani 1 1 d U
H20 H 0.1931 0.8257 0.1473 0.059 Uiso 1 1 calc R
C21 C 0.22223(7) 0.70562(14) 0.09558(9) 0.0410(4) Uani 1 1 d U
H21 H 0.1850 0.6930 0.0532 0.049 Uiso 1 1 calc R
C22 C 0.24190(10) 0.9444(2) 0.26751(13) 0.0855(7) Uani 1 1 d U
H22A H 0.2289 0.9831 0.2172 0.128 Uiso 1 1 calc R
H22B H 0.2540 0.9938 0.3121 0.128 Uiso 1 1 calc R
H22C H 0.2093 0.9012 0.2682 0.128 Uiso 1 1 calc R
O3 O 0.0000 0.0171(5) 0.2500 0.345(6) Uani 1 2 d SU
O7 O 0.4274(5) 0.4308(7) 0.2808(4) 0.522(5) Uani 1 1 d U
C48 C 0.4381(2) 0.4011(5) 0.3445(5) 0.2473(18) Uani 1 1 d U
H48 H 0.4514 0.3314 0.3583 0.297 Uiso 1 1 calc R
C45 C 0.4178(4) 0.5886(5) 0.3789(6) 0.411(5) Uani 1 1 d U
H45A H 0.4141 0.6343 0.4197 0.617 Uiso 1 1 calc R
H45B H 0.3808 0.5900 0.3311 0.617 Uiso 1 1 calc R
H45C H 0.4504 0.6132 0.3654 0.617 Uiso 1 1 calc R
C46 C 0.4364(5) 0.4704(10) 0.5022(3) 0.659(4) Uani 1 1 d DU
H46A H 0.4503 0.4006 0.5234 0.989 Uiso 1 1 calc R
H46B H 0.3977 0.4835 0.5041 0.989 Uiso 1 1 calc R
H46C H 0.4648 0.5229 0.5345 0.989 Uiso 1 1 calc R
N7 N 0.4304(4) 0.4776(4) 0.4107(2) 0.348(3) Uani 1 1 d DU

loop_
_atom_site_aniso_label
_atom_site_aniso_U_11
_atom_site_aniso_U_22
_atom_site_aniso_U_33
_atom_site_aniso_U_23
_atom_site_aniso_U_13
_atom_site_aniso_U_12
I1 0.04730(4) 0.05236(6) 0.04088(4) 0.00016(4) 0.02201(3) -0.00217(5)
Cu1 0.03386(7) 0.05383(12) 0.02997(7) -0.00055(8) 0.00890(6) 0.00844(8)
O1 0.1170(9) 0.0516(7) 0.0435(5) -0.0144(5) 0.0429(5) -0.0158(7)
N1 0.0328(5) 0.0479(7) 0.0319(5) -0.0016(5) 0.0131(4) 0.0038(5)
N2 0.0316(5) 0.0554(8) 0.0287(5) 0.0036(5) 0.0085(4) 0.0024(6)
N5 0.0348(5) 0.0387(6) 0.0286(4) -0.0008(5) 0.0140(4) 0.0010(5)
C1 0.0490(8) 0.0520(9) 0.0296(6) -0.0023(6) 0.0100(5) 0.0108(7)
C2 0.0537(8) 0.0472(9) 0.0272(6) -0.0054(6) 0.0074(6) 0.0087(7)
C3 0.0320(5) 0.0390(8) 0.0309(5) -0.0020(5) 0.0140(4) 0.0018(6)
C4 0.0332(7) 0.0609(10) 0.0354(6) -0.0144(7) 0.0037(5) 0.0083(7)
C5 0.0397(7) 0.0597(10) 0.0348(6) -0.0130(7) 0.0085(5) 0.0115(7)
C6 0.0346(5) 0.0359(7) 0.0283(5) 0.0005(5) 0.0144(4) -0.0015(6)
C7 0.0359(6) 0.0382(8) 0.0295(5) -0.0026(5) 0.0119(4) 0.0000(6)
C8 0.0415(6) 0.0325(7) 0.0283(5) 0.0006(5) 0.0148(4) -0.0032(6)
C9 0.0394(6) 0.0297(7) 0.0289(5) 0.0035(5) 0.0152(4) 0.0017(6)
C10 0.0350(6) 0.0386(8) 0.0264(5) 0.0000(5) 0.0130(4) -0.0022(6)
C11 0.0378(6) 0.0394(8) 0.0264(5) 0.0025(5) 0.0150(4) -0.0007(6)
C12 0.0461(7) 0.0360(8) 0.0340(6) -0.0039(6) 0.0096(5) 0.0058(7)
C13 0.0469(7) 0.0432(9) 0.0323(6) 0.0068(6) 0.0104(5) -0.0039(7)
C14 0.0345(6) 0.0720(11) 0.0311(5) 0.0064(7) 0.0127(5) -0.0125(7)
C15 0.0334(6) 0.0608(10) 0.0304(5) -0.0070(6) 0.0138(4) 0.0054(7)
C16 0.0502(7) 0.0309(7) 0.0290(5) 0.0007(5) 0.0160(5) -0.0039(6)
C17 0.0582(9) 0.0428(9) 0.0437(8) -0.0073(7) 0.0028(7) 0.0075(8)
C18 0.0759(11) 0.0484(10) 0.0383(8) -0.0034(7) -0.0011(8) 0.0050(9)
C19 0.0859(9) 0.0375(8) 0.0348(5) -0.0036(6) 0.0333(5) -0.0128(7)
C20 0.0638(7) 0.0464(10) 0.0520(6) -0.0071(6) 0.0394(5) -0.0061(7)
C21 0.0466(6) 0.0427(9) 0.0383(6) -0.0039(6) 0.0218(5) -0.0070(7)
C22 0.1111(10) 0.0839(14) 0.0959(9) -0.0502(9) 0.0775(7) -0.0350(10)
O3 0.306(7) 0.130(4) 0.600(13) 0.000 0.180(7) 0.000
O7 0.717(11) 0.407(7) 0.279(2) -0.157(3) 0.027(3) 0.140(7)
C48 0.123(3) 0.150(2) 0.3931(19) -0.0891(19) 0.022(2) 0.013(3)
C45 0.596(10) 0.191(2) 0.345(4) 0.028(2) 0.078(6) 0.241(3)
C46 0.881(9) 0.773(8) 0.4503(18) 0.298(3) 0.397(3) 0.644(7)
N7 0.533(8) 0.129(2) 0.1807(17) -0.0519(19) -0.071(2) 0.057(4)

loop_
_atom_type_symbol
_atom_type_description
_atom_type_scat_dispersion_real
_atom_type_scat_dispersion_imag
_atom_type_scat_source
C C 0.0033 0.0016 'International Tables Vol C Tables 4.2.6.8 and 6.1.1.4'
H H 0.0000 0.0000 'International Tables Vol C Tables 4.2.6.8 and 6.1.1.4'
Cu Cu 0.3201 1.2651 'International Tables Vol C Tables 4.2.6.8 and 6.1.1.4'
I I -0.4742 1.8119 'International Tables Vol C Tables 4.2.6.8 and 6.1.1.4'
N N 0.0061 0.0033 'International Tables Vol C Tables 4.2.6.8 and 6.1.1.4'
O O 0.0106 0.0060 'International Tables Vol C Tables 4.2.6.8 and 6.1.1.4'

loop_
_geom_angle_atom_site_label_1
_geom_angle_atom_site_label_2
_geom_angle_atom_site_label_3
_geom_angle
_geom_angle_site_symmetry_1
_geom_angle_site_symmetry_3
Cu1 I1 Cu1 58.666(9) . 5_655
N1 Cu1 N2 114.58(6) . .
N1 Cu1 Cu1 117.13(3) . 5_655
N2 Cu1 Cu1 128.14(5) . 5_655
N1 Cu1 I1 105.79(4) . .
N2 Cu1 I1 108.03(4) . .
Cu1 Cu1 I1 61.204(9) 5_655 .
N1 Cu1 I1 100.09(4) . 5_655
N2 Cu1 I1 107.20(4) . 5_655
Cu1 Cu1 I1 60.129(10) 5_655 5_655
I1 Cu1 I1 121.334(9) . 5_655
C19 O1 C22 117.15(15) . .
C1 N1 C5 116.42(15) . .
C1 N1 Cu1 121.78(9) . .
C5 N1 Cu1 121.03(12) . .
C14 N2 C13 117.42(12) . .
C14 N2 Cu1 118.90(10) . .
C13 N2 Cu1 123.67(11) . .
C10 N5 C6 117.30(13) . .
N1 C1 C2 123.93(13) . .
N1 C1 H1 118.0 . .
C2 C1 H1 118.0 . .
C1 C2 C3 119.57(16) . .
C1 C2 H2 120.2 . .
C3 C2 H2 120.2 . .
C4 C3 C2 116.55(15) . .
C4 C3 C6 121.00(11) . .
C2 C3 C6 122.42(14) . .
C5 C4 C3 120.26(13) . .
C5 C4 H4 119.9 . .
C3 C4 H4 119.9 . .
N1 C5 C4 123.17(16) . .
N1 C5 H5 118.4 . .
C4 C5 H5 118.4 . .
N5 C6 C7 122.60(14) . .
N5 C6 C3 115.57(13) . .
C7 C6 C3 121.81(11) . .
C6 C7 C8 120.44(11) . .
C6 C7 H7 119.8 . .
C8 C7 H7 119.8 . .
C7 C8 C9 116.52(14) . .
C7 C8 C16 121.60(11) . .
C9 C8 C16 121.86(14) . .
C10 C9 C8 119.58(13) . .
C10 C9 H9 120.2 . .
C8 C9 H9 120.2 . .
N5 C10 C9 123.51(11) . .
N5 C10 C11 115.54(13) . .
C9 C10 C11 120.92(13) . .
C12 C11 C15 117.22(12) . .
C12 C11 C10 121.30(14) . .
C15 C11 C10 121.47(14) . .
C13 C12 C11 120.25(16) 8_455 .
C13 C12 H12 119.9 8_455 .
C11 C12 H12 119.9 . .
N2 C13 C12 122.63(16) . 8_556
N2 C13 H13 118.7 . .
C12 C13 H13 118.7 8_556 .
N2 C14 C15 123.77(16) . 8_556
N2 C14 H14 118.1 . .
C15 C14 H14 118.1 8_556 .
C11 C15 C14 118.69(16) . 8_455
C11 C15 H15 120.7 . .
C14 C15 H15 120.7 8_455 .
C21 C16 C17 117.98(16) . .
C21 C16 C8 121.14(13) . .
C17 C16 C8 120.85(16) . .
C18 C17 C16 120.6(2) . .
C18 C17 H17 119.7 . .
C16 C17 H17 119.7 . .
C17 C18 C19 120.51(17) . .
C17 C18 H18 119.7 . .
C19 C18 H18 119.7 . .
C18 C19 O1 116.18(15) . .
C18 C19 C20 120.12(17) . .
O1 C19 C20 123.67(18) . .
C19 C20 C21 118.68(17) . .
C19 C20 H20 120.7 . .
C21 C20 H20 120.7 . .
C16 C21 C20 121.97(13) . .
C16 C21 H21 119.0 . .
C20 C21 H21 119.0 . .
O1 C22 H22A 109.5 . .
O1 C22 H22B 109.5 . .
H22A C22 H22B 109.5 . .
O1 C22 H22C 109.5 . .
H22A C22 H22C 109.5 . .
H22B C22 H22C 109.5 . .
O7 C48 N7 120.4(7) . .
O7 C48 H48 119.8 . .
N7 C48 H48 119.8 . .
N7 C45 H45A 109.5 . .
N7 C45 H45B 109.5 . .
H45A C45 H45B 109.5 . .
N7 C45 H45C 109.5 . .
H45A C45 H45C 109.5 . .
H45B C45 H45C 109.5 . .
N7 C46 H46A 109.5 . .
N7 C46 H46B 109.5 . .
H46A C46 H46B 109.5 . .
N7 C46 H46C 109.5 . .
H46A C46 H46C 109.5 . .
H46B C46 H46C 109.5 . .
C45 N7 C48 110.2(6) . .
C45 N7 C46 111.6(7) . .
C48 N7 C46 138.1(6) . .

loop_
_geom_bond_atom_site_label_1
_geom_bond_atom_site_label_2
_geom_bond_distance
_geom_bond_site_symmetry_2
I1 Cu1 2.6466(3) .
I1 Cu1 2.6747(3) 5_655
Cu1 N1 2.0227(14) .
Cu1 N2 2.0277(11) .
Cu1 Cu1 2.6069(4) 5_655
Cu1 I1 2.6746(3) 5_655
O1 C19 1.378(2) .
O1 C22 1.412(3) .
N1 C1 1.328(2) .
N1 C5 1.3362(17) .
N2 C14 1.329(2) .
N2 C13 1.332(2) .
N5 C10 1.333(2) .
N5 C6 1.3423(15) .
C1 C2 1.378(3) .
C1 H1 0.9300 .
C2 C3 1.3822(18) .
C2 H2 0.9300 .
C3 C4 1.381(2) .
C3 C6 1.492(2) .
C4 C5 1.375(3) .
C4 H4 0.9300 .
C5 H5 0.9300 .
C6 C7 1.381(2) .
C7 C8 1.390(2) .
C7 H7 0.9300 .
C8 C9 1.3938(16) .
C8 C16 1.486(2) .
C9 C10 1.383(2) .
C9 H9 0.9300 .
C10 C11 1.4969(16) .
C11 C12 1.383(2) .
C11 C15 1.389(2) .
C12 C13 1.3824(19) 8_455
C12 H12 0.9300 .
C13 C12 1.3824(19) 8_556
C13 H13 0.9300 .
C14 C15 1.3899(18) 8_556
C14 H14 0.9300 .
C15 C14 1.3900(18) 8_455
C15 H15 0.9300 .
C16 C21 1.365(2) .
C16 C17 1.403(2) .
C17 C18 1.367(3) .
C17 H17 0.9300 .
C18 C19 1.376(3) .
C18 H18 0.9300 .
C19 C20 1.379(2) .
C20 C21 1.396(3) .
C20 H20 0.9300 .
C21 H21 0.9300 .
C22 H22A 0.9600 .
C22 H22B 0.9600 .
C22 H22C 0.9600 .
O7 C48 1.127(11) .
C48 N7 1.592(10) .
C48 H48 0.9300 .
C45 N7 1.489(8) .
C45 H45A 0.9600 .
C45 H45B 0.9600 .
C45 H45C 0.9600 .
C46 N7 1.590(8) .
C46 H46A 0.9600 .
C46 H46B 0.9600 .
C46 H46C 0.9600 .

loop_
_geom_torsion_atom_site_label_1
_geom_torsion_atom_site_label_2
_geom_torsion_atom_site_label_3
_geom_torsion_atom_site_label_4
_geom_torsion
_geom_torsion_site_symmetry_1
_geom_torsion_site_symmetry_4
Cu1 I1 Cu1 N1 112.66(4) 5_655 .
Cu1 I1 Cu1 N2 -124.21(5) 5_655 .
Cu1 I1 Cu1 I1 0.0 5_655 5_655
N2 Cu1 N1 C1 9.32(16) . .
Cu1 Cu1 N1 C1 -166.49(13) 5_655 .
I1 Cu1 N1 C1 128.20(14) . .
I1 Cu1 N1 C1 -104.99(14) 5_655 .
N2 Cu1 N1 C5 178.95(14) . .
Cu1 Cu1 N1 C5 3.14(16) 5_655 .
I1 Cu1 N1 C5 -62.18(15) . .
I1 Cu1 N1 C5 64.64(14) 5_655 .
N1 Cu1 N2 C14 89.14(15) . .
Cu1 Cu1 N2 C14 -95.61(14) 5_655 .
I1 Cu1 N2 C14 -28.47(15) . .
I1 Cu1 N2 C14 -160.78(13) 5_655 .
N1 Cu1 N2 C13 -91.62(16) . .
Cu1 Cu1 N2 C13 83.63(16) 5_655 .
I1 Cu1 N2 C13 150.77(14) . .
I1 Cu1 N2 C13 18.45(16) 5_655 .
C5 N1 C1 C2 -2.2(3) . .
Cu1 N1 C1 C2 167.87(15) . .
N1 C1 C2 C3 -0.3(3) . .
C1 C2 C3 C4 2.5(3) . .
C1 C2 C3 C6 -175.70(17) . .
C2 C3 C4 C5 -2.4(3) . .
C6 C3 C4 C5 175.88(17) . .
C1 N1 C5 C4 2.4(3) . .
Cu1 N1 C5 C4 -167.79(15) . .
C3 C4 C5 N1 -0.1(3) . .
C10 N5 C6 C7 0.2(2) . .
C10 N5 C6 C3 -178.26(15) . .
C4 C3 C6 N5 6.6(2) . .
C2 C3 C6 N5 -175.29(17) . .
C4 C3 C6 C7 -171.96(17) . .
C2 C3 C6 C7 6.2(3) . .
N5 C6 C7 C8 -2.0(3) . .
C3 C6 C7 C8 176.44(16) . .
C6 C7 C8 C9 1.6(2) . .
C6 C7 C8 C16 -179.86(16) . .
C7 C8 C9 C10 0.2(2) . .
C16 C8 C9 C10 -178.26(16) . .
C6 N5 C10 C9 1.8(2) . .
C6 N5 C10 C11 179.63(15) . .
C8 C9 C10 N5 -2.0(3) . .
C8 C9 C10 C11 -179.78(15) . .
N5 C10 C11 C12 -11.7(2) . .
C9 C10 C11 C12 166.25(17) . .
N5 C10 C11 C15 169.98(16) . .
C9 C10 C11 C15 -12.1(3) . .
C15 C11 C12 C13 1.6(3) . 8_455
C10 C11 C12 C13 -176.84(17) . 8_455
C14 N2 C13 C12 -0.1(3) . 8_556
Cu1 N2 C13 C12 -179.37(14) . 8_556
C13 N2 C14 C15 0.6(3) . 8_556
Cu1 N2 C14 C15 179.88(15) . 8_556
C12 C11 C15 C14 -2.0(3) . 8_455
C10 C11 C15 C14 176.44(17) . 8_455
C7 C8 C16 C21 -155.90(17) . .
C9 C8 C16 C21 22.5(3) . .
C7 C8 C16 C17 22.2(3) . .
C9 C8 C16 C17 -159.36(18) . .
C21 C16 C17 C18 2.8(3) . .
C8 C16 C17 C18 -175.40(19) . .
C16 C17 C18 C19 -0.8(3) . .
C17 C18 C19 O1 179.93(19) . .
C17 C18 C19 C20 -1.9(3) . .
C22 O1 C19 C18 174.8(2) . .
C22 O1 C19 C20 -3.3(3) . .
C18 C19 C20 C21 2.6(3) . .
O1 C19 C20 C21 -179.38(18) . .
C17 C16 C21 C20 -2.1(3) . .
C8 C16 C21 C20 176.12(17) . .
C19 C20 C21 C16 -0.6(3) . .
O7 C48 N7 C45 -8.6(11) . .
O7 C48 N7 C46 176.4(11) . .
